data_1569071
loop_
_publ_author_name
'Mahapatra, Amita'
'Samantara, Aneeya K.'
'Barik, Sahadev'
'Sahoo, Malaya K.'
'Behera, J. N.'
'Sarkar, Moloy'

_publ_section_title
;
 Insight into the structure and transport properties of
 pyrrolidinium-based geminal dicationic-organic ionic crystals:
 unravelling the role of alkyl-chain length.
;
_journal_issue 19
_journal_name_full 'Soft matter'
_journal_page_first 3510
_journal_page_last 3518
_journal_paper_doi 10.1039/d3sm00040k
_journal_volume 19
_journal_year 2023
_chemical_formula_moiety 'Br, C9 H19 N, H2 O'
_chemical_formula_sum 'C9 H21 Br N O'
_chemical_formula_weight 239.18
_space_group_crystal_system triclinic
_space_group_IT_number 2
_space_group_name_Hall '-P 1'
_space_group_name_H-M_alt 'P -1'
_atom_sites_solution_hydrogens mixed
_atom_sites_solution_primary direct
_audit_creation_date 2022-11-10
_audit_creation_method
;
Olex2 1.2-alpha
(compiled 2017.03.28 svn.r3405 for OlexSys, GUI svn.r5335)
;
_audit_update_record
;
2022-11-11 deposited with the CCDC.	2023-04-19 downloaded from the CCDC.
;
_cell_angle_alpha 94.525(5)
_cell_angle_beta 105.831(5)
_cell_angle_gamma 117.457(7)
_cell_formula_units_Z 2
_cell_length_a 8.7747(6)
_cell_length_b 8.8458(6)
_cell_length_c 8.9862(5)
_cell_measurement_reflns_used 7724
_cell_measurement_temperature 293(2)
_cell_measurement_theta_max 28.2670
_cell_measurement_theta_min 3.8170
_cell_volume 578.09(8)
_computing_cell_refinement 'CrysAlisPro 1.171.39.46b (Rigaku OD, 2018)'
_computing_data_collection 'CrysAlisPro 1.171.39.46b (Rigaku OD, 2018)'
_computing_data_reduction 'CrysAlisPro 1.171.39.46b (Rigaku OD, 2018)'
_computing_molecular_graphics 'Olex2 (Dolomanov et al., 2009)'
_computing_publication_material 'Olex2 (Dolomanov et al., 2009)'
_computing_structure_refinement 'ShelXL (Sheldrick, 2015)'
_computing_structure_solution 'SIR97 (Burla et al., 2007)'
_diffrn_ambient_temperature 293(2)
_diffrn_detector 'CCD plate'
_diffrn_detector_type 'Pilatus 200K'
_diffrn_measured_fraction_theta_full 0.996
_diffrn_measured_fraction_theta_max 0.996
_diffrn_measurement_details
;
List of Runs (angles in degrees, time in seconds):

  # Type    Start    End  Width  t~exp~   \w     \q     \k     \f   Frames
#--------------------------------------------------------------------------
  1  \w      0.00  53.00   0.50    7.50    --    3.67-122.00 -58.00  106
  2  \w     16.00  72.00   0.50    7.50    --    3.67-151.00 139.00  112
  3  \w     16.00  64.00   0.50    7.50    --   -3.98-151.00 139.00   96
  4  \w    -20.00  40.00   0.50    7.50    --    3.67 -99.00-180.00  120
  5  \w    -59.00  15.00   0.50    7.50    --    3.67 -57.00  30.00  148
  6  \w    -19.00  68.00   0.50    7.50    --    3.67  77.00-180.00  174
  7  \w    -66.00   9.00   0.50    7.50    --    3.67 -19.00  60.00  150
  8  \w    -66.00   9.00   0.50    7.50    --    3.67 -19.00 150.00  150
  9  \w      0.00  70.00   0.50    7.50    --    3.67  38.00 120.00  140
 10  \w    -57.00 -26.00   0.50    7.50    --   -3.98 128.00 171.81   62
 11  \w    -10.00  66.00   0.50    7.50    --   -3.98  19.00   0.00  152
 12  \w    -56.00 -24.00   0.50    7.50    --   -3.98 126.00  74.31   64
 13  \w    -68.00  19.00   0.50    7.50    --   -3.98 -77.00   0.00  174
 14  \w    -56.00 -24.00   0.50    7.50    --   -3.98 126.00 -11.41   64
 15  \w    -55.00 -23.00   0.50    7.50    --   -3.98 125.00 135.60   64
 16  \w    -67.00   8.00   0.50    7.50    --   -3.98 -57.00-120.00  150
 17  \w    -59.00 -27.00   0.50    7.50    --   -3.98 131.00-158.65   64
 18  \w    -62.00 -31.00   0.50    7.50    --   -3.98 137.00-109.45   62
 19  \w    -59.00 -27.00   0.50    7.50    --   -3.98 131.00 -47.23   64
 20  \w     -2.00  52.00   0.50    7.50    --    3.67-120.00  14.51  108
 21  \w    -20.00  40.00   0.50    7.50    --    3.67 -99.00-150.00  120
 22  \w     -2.00  52.00   0.50    7.50    --    3.67-120.00-172.17  108
 23  \w    -71.00 -36.00   0.50    7.50    --   -3.98 150.00-148.35   70
 24  \w    -70.00  -1.00   0.50    7.50    --   -3.98 -38.00  90.00  138
 25  \w    -20.00  32.00   0.50    7.50    --   -3.98 -99.00 -90.00  104
;
_diffrn_measurement_device 'four-circle diffractometer'
_diffrn_measurement_device_type 'SuperNova, Dual, Cu at home/near, Pilatus 200K'
_diffrn_measurement_method '\w scans'
_diffrn_orient_matrix_type 'CrysAlisPro convention (1999,Acta A55,543-557)'
_diffrn_orient_matrix_UB_11 0.0117967000
_diffrn_orient_matrix_UB_12 0.0017723000
_diffrn_orient_matrix_UB_13 0.0815319000
_diffrn_orient_matrix_UB_21 -0.0951406000
_diffrn_orient_matrix_UB_22 -0.0597830000
_diffrn_orient_matrix_UB_23 -0.0212124000
_diffrn_orient_matrix_UB_31 0.0161965000
_diffrn_orient_matrix_UB_32 -0.0713187000
_diffrn_orient_matrix_UB_33 -0.0066343000
_diffrn_radiation_monochromator mirror
_diffrn_radiation_probe x-ray
_diffrn_radiation_type MoK\a
_diffrn_radiation_wavelength 0.71073
_diffrn_reflns_av_R_equivalents 0.1104
_diffrn_reflns_av_unetI/netI 0.0544
_diffrn_reflns_Laue_measured_fraction_full 0.996
_diffrn_reflns_Laue_measured_fraction_max 0.996
_diffrn_reflns_limit_h_max 11
_diffrn_reflns_limit_h_min -11
_diffrn_reflns_limit_k_max 11
_diffrn_reflns_limit_k_min -10
_diffrn_reflns_limit_l_max 11
_diffrn_reflns_limit_l_min -11
_diffrn_reflns_number 22871
_diffrn_reflns_point_group_measured_fraction_full 0.996
_diffrn_reflns_point_group_measured_fraction_max 0.996
_diffrn_reflns_theta_full 25.242
_diffrn_reflns_theta_max 26.723
_diffrn_reflns_theta_min 3.420
_diffrn_source 'micro-focus sealed X-ray tube'
_diffrn_source_type 'SuperNova (Mo) X-ray Source'
_exptl_absorpt_coefficient_mu 3.518
_exptl_absorpt_correction_T_max 1.00000
_exptl_absorpt_correction_T_min 0.14393
_exptl_absorpt_correction_type multi-scan
_exptl_absorpt_process_details
;
CrysAlisPro 1.171.39.46b (Rigaku Oxford Diffraction, 2018)
Empirical absorption correction using spherical harmonics,
 implemented in SCALE3 ABSPACK scaling algorithm.
;
_exptl_crystal_colour colourless
_exptl_crystal_colour_primary colourless
_exptl_crystal_density_diffrn 1.374
_exptl_crystal_description plate
_exptl_crystal_F_000 250
_exptl_crystal_size_max 0.5
_exptl_crystal_size_mid 0.3
_exptl_crystal_size_min 0.28
_refine_diff_density_max 0.721
_refine_diff_density_min -0.394
_refine_diff_density_rms 0.093
_refine_ls_extinction_method none
_refine_ls_goodness_of_fit_ref 1.029
_refine_ls_hydrogen_treatment mixed
_refine_ls_matrix_type full
_refine_ls_number_parameters 118
_refine_ls_number_reflns 2438
_refine_ls_number_restraints 0
_refine_ls_restrained_S_all 1.029
_refine_ls_R_factor_all 0.0766
_refine_ls_R_factor_gt 0.0525
_refine_ls_shift/su_max 0.001
_refine_ls_shift/su_mean 0.000
_refine_ls_structure_factor_coef Fsqd
_refine_ls_weighting_details 'w=1/[\s^2^(Fo^2^)+(0.0930P)^2^] where P=(Fo^2^+2Fc^2^)/3'
_refine_ls_weighting_scheme calc
_refine_ls_wR_factor_gt 0.1367
_refine_ls_wR_factor_ref 0.1491
_reflns_Friedel_coverage 0.000
_reflns_number_gt 1736
_reflns_number_total 2438
_reflns_threshold_expression 'I > 2\s(I)'
_cod_data_source_file d3sm00040k2.cif
_cod_data_source_block ms_29072019
_cod_depositor_comments 'Adding full bibliography for 1569069--1569071.cif.'
_cod_original_cell_volume 578.09(7)
_cod_database_code 1569071
_shelx_shelxl_version_number 2016/4
_chemical_oxdiff_formula 'C16 H34 Br2 N4 O2 '
_shelx_space_group_comment
;
The symmetry employed for this shelxl refinement is uniquely defined
by the following loop, which should always be used as a source of
symmetry information in preference to the above space-group names.
They are only intended as comments.
;
_diffrn_oxdiff_ac3_digest_frames
;
01a353dd1e6b445ba9390ae3b322e76ea7000264de2
;
_reflns_odcompleteness_completeness 99.75
_reflns_odcompleteness_iscentric 1
_reflns_odcompleteness_theta 26.32
_olex2_refinement_description
;
1. Fixed Uiso
 At 1.2 times of:
  All C(H,H) groups
 At 1.5 times of:
  All C(H,H,H) groups
2.a Secondary CH2 refined with riding coordinates:
 C004(H00A,H00B), C005(H00C,H00D), C006(H00E,H00F), C007(H00G,H00H), C009(H00L,
 H00M), C00A(H00N,H00O), C00B(H00P,H00Q), C00C(H00R,H00S)
2.b Idealised Me refined as rotating group:
 C008(H00I,H00J,H00K)
;
_olex2_submission_special_instructions 'No special instructions were received'
_oxdiff_exptl_absorpt_empirical_details
;
Empirical correction (ABSPACK) includes:
- Absorption correction using spherical harmonics
- Frame scaling
;
_oxdiff_exptl_absorpt_empirical_full_max 4.096
_oxdiff_exptl_absorpt_empirical_full_min 0.470

loop_
_space_group_symop_operation_xyz
'x, y, z'
'-x, -y, -z'

loop_
_atom_site_label
_atom_site_type_symbol
_atom_site_fract_x
_atom_site_fract_y
_atom_site_fract_z
_atom_site_U_iso_or_equiv
_atom_site_adp_type
_atom_site_occupancy
_atom_site_site_symmetry_order
_atom_site_calc_flag
_atom_site_refinement_flags_posn
_atom_site_refinement_flags_adp
_atom_site_refinement_flags_occupancy
_atom_site_disorder_assembly
_atom_site_disorder_group
Br01 Br 0.68229(5) 0.83841(5) 0.26108(5) 0.0735(2) Uani 1 1 d . . . . .
N002 N 0.5018(4) 0.2315(4) 0.3247(4) 0.0537(7) Uani 1 1 d . . . . .
O003 O 0.9610(7) 0.7565(6) 0.5341(7) 0.1209(16) Uani 1 1 d . . . . .
C004 C 0.4114(6) 0.3390(5) 0.3020(6) 0.0653(10) Uani 1 1 d . . . . .
H00A H 0.392484 0.370206 0.398688 0.078 Uiso 1 1 calc R . . . .
H00B H 0.485641 0.445850 0.273917 0.078 Uiso 1 1 calc R . . . .
C005 C 0.7408(6) 0.3897(5) 0.2029(6) 0.0679(10) Uani 1 1 d . . . . .
H00C H 0.837686 0.430347 0.305578 0.081 Uiso 1 1 calc R . . . .
H00D H 0.706898 0.478981 0.188708 0.081 Uiso 1 1 calc R . . . .
C006 C 0.5793(5) 0.2223(5) 0.1970(5) 0.0591(9) Uani 1 1 d . . . . .
H00E H 0.614283 0.133215 0.204846 0.071 Uiso 1 1 calc R . . . .
H00F H 0.483693 0.185074 0.094086 0.071 Uiso 1 1 calc R . . . .
C007 C 0.3430(7) 0.0548(5) 0.3047(7) 0.0765(13) Uani 1 1 d . . . . .
H00G H 0.369055 -0.036607 0.276248 0.092 Uiso 1 1 calc R . . . .
H00H H 0.316693 0.045026 0.402692 0.092 Uiso 1 1 calc R . . . .
C008 C 0.6452(7) 0.2962(7) 0.4853(6) 0.0774(12) Uani 1 1 d . . . . .
H00I H 0.737007 0.415460 0.497906 0.116 Uiso 1 1 calc GR . . . .
H00J H 0.700788 0.224353 0.496414 0.116 Uiso 1 1 calc GR . . . .
H00K H 0.590519 0.290769 0.565262 0.116 Uiso 1 1 calc GR . . . .
C009 C 0.8067(6) 0.3581(6) 0.0725(6) 0.0711(11) Uani 1 1 d . . . . .
H00L H 0.834394 0.264647 0.085633 0.085 Uiso 1 1 calc R . . . .
H00M H 0.708625 0.318627 -0.029215 0.085 Uiso 1 1 calc R . . . .
C00A C 0.9710(6) 0.5146(6) 0.0689(6) 0.0742(11) Uani 1 1 d . . . . .
H00N H 1.071637 0.549219 0.167641 0.089 Uiso 1 1 calc R . . . .
H00O H 0.946230 0.610469 0.062997 0.089 Uiso 1 1 calc R . . . .
C00B C 0.2338(7) 0.2273(7) 0.1709(8) 0.0856(14) Uani 1 1 d . . . . .
H00P H 0.244653 0.249878 0.069339 0.103 Uiso 1 1 calc R . . . .
H00Q H 0.140356 0.249372 0.187312 0.103 Uiso 1 1 calc R . . . .
C00C C 0.1858(7) 0.0389(6) 0.1752(8) 0.0891(16) Uani 1 1 d . . . . .
H00R H 0.073400 -0.022296 0.197713 0.107 Uiso 1 1 calc R . . . .
H00S H 0.170608 -0.024488 0.074176 0.107 Uiso 1 1 calc R . . . .
H00T H 1.017(5) 0.788(5) 0.464(4) 0.028(8) Uiso 1 1 d . . . . .
H00U H 1.058(9) 0.865(9) 0.553(9) 0.12(2) Uiso 1 1 d . . . . .

loop_
_atom_site_aniso_label
_atom_site_aniso_U_11
_atom_site_aniso_U_22
_atom_site_aniso_U_33
_atom_site_aniso_U_23
_atom_site_aniso_U_13
_atom_site_aniso_U_12
Br01 0.0697(3) 0.0779(3) 0.0686(4) 0.0162(2) 0.0164(2) 0.0382(2)
N002 0.0577(17) 0.0526(15) 0.056(2) 0.0140(13) 0.0241(15) 0.0292(13)
O003 0.133(4) 0.085(3) 0.123(4) 0.026(3) 0.018(3) 0.052(3)
C004 0.068(2) 0.061(2) 0.077(3) 0.0113(19) 0.031(2) 0.0377(18)
C005 0.072(2) 0.078(2) 0.062(3) 0.017(2) 0.032(2) 0.039(2)
C006 0.071(2) 0.0618(19) 0.057(2) 0.0168(17) 0.029(2) 0.0398(18)
C007 0.088(3) 0.053(2) 0.092(4) 0.021(2) 0.045(3) 0.030(2)
C008 0.074(3) 0.100(3) 0.056(3) 0.023(2) 0.024(2) 0.041(2)
C009 0.069(2) 0.086(3) 0.064(3) 0.016(2) 0.032(2) 0.039(2)
C00A 0.067(2) 0.092(3) 0.070(3) 0.025(2) 0.031(2) 0.040(2)
C00B 0.077(3) 0.101(3) 0.093(4) 0.020(3) 0.029(3) 0.056(3)
C00C 0.064(3) 0.076(3) 0.104(4) 0.001(3) 0.032(3) 0.019(2)

loop_
_atom_type_symbol
_atom_type_description
_atom_type_scat_dispersion_real
_atom_type_scat_dispersion_imag
_atom_type_scat_source
C C 0.0033 0.0016 'International Tables Vol C Tables 4.2.6.8 and 6.1.1.4'
H H 0.0000 0.0000 'International Tables Vol C Tables 4.2.6.8 and 6.1.1.4'
Br Br -0.2901 2.4595 'International Tables Vol C Tables 4.2.6.8 and 6.1.1.4'
N N 0.0061 0.0033 'International Tables Vol C Tables 4.2.6.8 and 6.1.1.4'
O O 0.0106 0.0060 'International Tables Vol C Tables 4.2.6.8 and 6.1.1.4'

loop_
_geom_angle_atom_site_label_1
_geom_angle_atom_site_label_2
_geom_angle_atom_site_label_3
_geom_angle
_geom_angle_site_symmetry_1
_geom_angle_site_symmetry_3
_geom_angle_publ_flag
C004 N002 C006 112.0(3) . . ?
C004 N002 C007 101.3(3) . . ?
C007 N002 C006 108.8(3) . . ?
C008 N002 C004 111.4(3) . . ?
C008 N002 C006 110.8(3) . . ?
C008 N002 C007 112.2(4) . . ?
H00T O003 H00U 58(4) . . ?
N002 C004 H00A 110.6 . . ?
N002 C004 H00B 110.6 . . ?
H00A C004 H00B 108.8 . . ?
C00B C004 N002 105.5(3) . . ?
C00B C004 H00A 110.6 . . ?
C00B C004 H00B 110.6 . . ?
H00C C005 H00D 108.3 . . ?
C006 C005 H00C 110.0 . . ?
C006 C005 H00D 110.0 . . ?
C006 C005 C009 108.6(3) . . ?
C009 C005 H00C 110.0 . . ?
C009 C005 H00D 110.0 . . ?
N002 C006 H00E 108.5 . . ?
N002 C006 H00F 108.5 . . ?
C005 C006 N002 114.9(3) . . ?
C005 C006 H00E 108.5 . . ?
C005 C006 H00F 108.5 . . ?
H00E C006 H00F 107.5 . . ?
N002 C007 H00G 110.5 . . ?
N002 C007 H00H 110.5 . . ?
H00G C007 H00H 108.7 . . ?
C00C C007 N002 106.0(4) . . ?
C00C C007 H00G 110.5 . . ?
C00C C007 H00H 110.5 . . ?
N002 C008 H00I 109.5 . . ?
N002 C008 H00J 109.5 . . ?
N002 C008 H00K 109.5 . . ?
H00I C008 H00J 109.5 . . ?
H00I C008 H00K 109.5 . . ?
H00J C008 H00K 109.5 . . ?
C005 C009 H00L 108.8 . . ?
C005 C009 H00M 108.8 . . ?
H00L C009 H00M 107.7 . . ?
C00A C009 C005 113.8(4) . . ?
C00A C009 H00L 108.8 . . ?
C00A C009 H00M 108.8 . . ?
C009 C00A C00A 113.5(5) . 2_765 ?
C009 C00A H00N 108.9 . . ?
C009 C00A H00O 108.9 . . ?
C00A C00A H00N 108.9 2_765 . ?
C00A C00A H00O 108.9 2_765 . ?
H00N C00A H00O 107.7 . . ?
C004 C00B H00P 110.7 . . ?
C004 C00B H00Q 110.7 . . ?
C004 C00B C00C 105.4(4) . . ?
H00P C00B H00Q 108.8 . . ?
C00C C00B H00P 110.7 . . ?
C00C C00B H00Q 110.7 . . ?
C007 C00C C00B 105.1(4) . . ?
C007 C00C H00R 110.7 . . ?
C007 C00C H00S 110.7 . . ?
C00B C00C H00R 110.7 . . ?
C00B C00C H00S 110.7 . . ?
H00R C00C H00S 108.8 . . ?

loop_
_geom_bond_atom_site_label_1
_geom_bond_atom_site_label_2
_geom_bond_distance
_geom_bond_site_symmetry_2
_geom_bond_publ_flag
N002 C004 1.488(5) . ?
N002 C006 1.499(5) . ?
N002 C007 1.492(5) . ?
N002 C008 1.486(6) . ?
O003 H00T 0.89(3) . ?
O003 H00U 0.90(7) . ?
C004 H00A 0.9700 . ?
C004 H00B 0.9700 . ?
C004 C00B 1.479(7) . ?
C005 H00C 0.9700 . ?
C005 H00D 0.9700 . ?
C005 C006 1.488(6) . ?
C005 C009 1.501(6) . ?
C006 H00E 0.9700 . ?
C006 H00F 0.9700 . ?
C007 H00G 0.9700 . ?
C007 H00H 0.9700 . ?
C007 C00C 1.482(8) . ?
C008 H00I 0.9600 . ?
C008 H00J 0.9600 . ?
C008 H00K 0.9600 . ?
C009 H00L 0.9700 . ?
C009 H00M 0.9700 . ?
C009 C00A 1.479(6) . ?
C00A C00A 1.507(9) 2_765 ?
C00A H00N 0.9700 . ?
C00A H00O 0.9700 . ?
C00B H00P 0.9700 . ?
C00B H00Q 0.9700 . ?
C00B C00C 1.526(7) . ?
C00C H00R 0.9700 . ?
C00C H00S 0.9700 . ?
